data_4026574
loop_
_publ_author_name
'Susovan Mandal'
'Keshaba Nanda Parida'
'Subhas Samanta'
'Jarugu Narasimha Moorthy'

_publ_contact_author_address
;Departmet of chemistry
Indian Institute of Technology - Kanpur
Kanpur - 208 016
INDIA
;
_publ_contact_author_email moorthy@iitk.ac.in
_publ_contact_author_fax +915122597436
_publ_contact_author_name 'Prof. J. N. Moorthy'
_publ_contact_author_phone +915122597438
_publ_section_title
;
 Influence of (2,3,4,5,6-Pentamethyl/phenyl)phenyl Scaffold:
 Stereoelectronic Control of the Persistence of o-Quinonoid Reactive
 Intermediates of Photochromic Chromenes
;
_journal_name_full 'Journal of Organic Chemistry'
_journal_page_first 7406
_journal_page_last 7414
_journal_paper_doi 10.1021/jo201144t
_journal_volume 76
_journal_year 2011
_chemical_formula_moiety 'C32 H30 O'
_chemical_formula_sum 'C32 H30 O'
_chemical_formula_weight 430.56
_chemical_melting_point 343(1)
_chemical_name_common 'Pentamethylphenylchromene 5Ch'
_chemical_name_systematic
;
 Pentamethylphenylchromene 5Ch
;
_space_group_IT_number 2
_symmetry_cell_setting triclinic
_symmetry_Int_Tables_number 2
_symmetry_space_group_name_Hall '-P 1'
_symmetry_space_group_name_H-M 'P -1'
_atom_sites_solution_hydrogens geom
_atom_sites_solution_primary direct
_atom_sites_solution_secondary difmap
_audit_creation_method SHELXL-97
_cell_angle_alpha 92.095(5)
_cell_angle_beta 95.857(5)
_cell_angle_gamma 93.976(5)
_cell_formula_units_Z 2
_cell_length_a 8.850(2)
_cell_length_b 8.977(2)
_cell_length_c 14.964(4)
_cell_measurement_temperature 293(2)
_cell_volume 1178.6(5)
_computing_cell_refinement 'Bruker SAINT'
_computing_data_collection 'Bruker APEX'
_computing_data_reduction 'Bruker SAINT'
_computing_molecular_graphics 'SHELXL 5.1, XP (Sheldrick, 1994)'
_computing_publication_material SHELXS-97
_computing_structure_refinement 'SHELXL-97 (Sheldrick, 2008)'
_computing_structure_solution 'SHELXS-97 (Sheldrick, 2008)'
_diffrn_ambient_temperature 293(2)
_diffrn_measured_fraction_theta_full 0.944
_diffrn_measured_fraction_theta_max 0.944
_diffrn_measurement_device_type 'Bruker SMART APEX'
_diffrn_measurement_method 'phi and omega scans'
_diffrn_radiation_monochromator graphite
_diffrn_radiation_source 'fine-focus sealed tube'
_diffrn_radiation_type MoK\a
_diffrn_radiation_wavelength 0.71073
_diffrn_reflns_av_R_equivalents 0.0252
_diffrn_reflns_av_sigmaI/netI 0.0666
_diffrn_reflns_limit_h_max 11
_diffrn_reflns_limit_h_min -11
_diffrn_reflns_limit_k_max 11
_diffrn_reflns_limit_k_min -7
_diffrn_reflns_limit_l_max 19
_diffrn_reflns_limit_l_min -19
_diffrn_reflns_number 7772
_diffrn_reflns_theta_full 28.32
_diffrn_reflns_theta_max 28.32
_diffrn_reflns_theta_min 2.28
_exptl_absorpt_coefficient_mu 0.071
_exptl_absorpt_correction_type none
_exptl_crystal_colour colorless
_exptl_crystal_density_diffrn 1.213
_exptl_crystal_description cuboidal
_exptl_crystal_F_000 460
_exptl_crystal_size_max 0.23
_exptl_crystal_size_mid 0.17
_exptl_crystal_size_min 0.12
_refine_diff_density_max 0.580
_refine_diff_density_min -0.466
_refine_diff_density_rms 0.085
_refine_ls_extinction_method none
_refine_ls_goodness_of_fit_ref 1.442
_refine_ls_hydrogen_treatment constr
_refine_ls_matrix_type full
_refine_ls_number_parameters 298
_refine_ls_number_reflns 5538
_refine_ls_number_restraints 0
_refine_ls_restrained_S_all 1.442
_refine_ls_R_factor_all 0.1323
_refine_ls_R_factor_gt 0.0875
_refine_ls_shift/su_max 0.000
_refine_ls_shift/su_mean 0.000
_refine_ls_structure_factor_coef Fsqd
_refine_ls_weighting_details 'calc w=1/[\s^2^(Fo^2^)+(0.1000P)^2^+0.0000P] where P=(Fo^2^+2Fc^2^)/3'
_refine_ls_weighting_scheme calc
_refine_ls_wR_factor_gt 0.2187
_refine_ls_wR_factor_ref 0.2739
_reflns_number_gt 3584
_reflns_number_total 5538
_reflns_threshold_expression >2sigma(I)
_cod_data_source_file jo201144t_si_002.cif
_cod_data_source_block 27aprbm
_cod_original_cell_volume 1178.7(5)
_cod_database_code 4026574

loop_
_symmetry_equiv_pos_as_xyz
'x, y, z'
'-x, -y, -z'

loop_
_atom_site_label
_atom_site_type_symbol
_atom_site_fract_x
_atom_site_fract_y
_atom_site_fract_z
_atom_site_U_iso_or_equiv
_atom_site_adp_type
_atom_site_occupancy
_atom_site_symmetry_multiplicity
_atom_site_calc_flag
_atom_site_refinement_flags
O1 O 0.3772(2) 0.1427(2) 0.74605(13) 0.0260(5) Uani 1 1 d .
C17 C 0.3007(3) 0.0040(3) 0.74987(19) 0.0238(6) Uani 1 1 d .
C7 C 0.2649(3) 0.2192(3) 0.60364(19) 0.0229(6) Uani 1 1 d .
C25 C -0.2234(3) -0.2508(3) 0.9937(2) 0.0279(7) Uani 1 1 d .
C18 C 0.2634(3) -0.2559(3) 0.7051(2) 0.0262(7) Uani 1 1 d .
H18 H 0.2855 -0.3377 0.6700 0.031 Uiso 1 1 calc R
C16 C 0.3353(3) -0.1156(3) 0.69402(19) 0.0252(7) Uani 1 1 d .
C13 C 0.4151(3) 0.1829(3) 0.65727(19) 0.0247(6) Uani 1 1 d .
C8 C 0.2074(4) 0.1472(3) 0.5225(2) 0.0285(7) Uani 1 1 d .
H8 H 0.2624 0.0754 0.4967 0.034 Uiso 1 1 calc R
C1 C 0.5259(3) 0.3218(3) 0.67150(19) 0.0232(6) Uani 1 1 d .
C9 C 0.0678(3) 0.1815(4) 0.4794(2) 0.0314(7) Uani 1 1 d .
H9 H 0.0294 0.1323 0.4251 0.038 Uiso 1 1 calc R
C26 C -0.0730(3) -0.2821(3) 1.02186(19) 0.0260(7) Uani 1 1 d .
C21 C 0.2004(3) -0.0148(3) 0.81248(18) 0.0230(6) Uani 1 1 d .
H21 H 0.1816 0.0663 0.8492 0.028 Uiso 1 1 calc R
C20 C 0.1250(3) -0.1551(3) 0.8223(2) 0.0255(7) Uani 1 1 d .
C22 C 0.0088(3) -0.1755(3) 0.88631(19) 0.0261(7) Uani 1 1 d .
C27 C 0.0428(3) -0.2461(3) 0.9678(2) 0.0267(7) Uani 1 1 d .
C15 C 0.4493(4) -0.0855(4) 0.63244(19) 0.0281(7) Uani 1 1 d .
H15 H 0.4939 -0.1640 0.6055 0.034 Uiso 1 1 calc R
C3 C 0.6751(4) 0.5148(4) 0.6046(2) 0.0329(7) Uani 1 1 d .
H3 H 0.7065 0.5592 0.5537 0.039 Uiso 1 1 calc R
C19 C 0.1601(4) -0.2744(3) 0.7673(2) 0.0294(7) Uani 1 1 d .
H19 H 0.1125 -0.3688 0.7729 0.035 Uiso 1 1 calc R
C12 C 0.1829(4) 0.3281(4) 0.6402(2) 0.0329(7) Uani 1 1 d .
H12 H 0.2215 0.3787 0.6939 0.039 Uiso 1 1 calc R
C31 C -0.4127(4) -0.1190(4) 0.8928(2) 0.0391(8) Uani 1 1 d .
H31A H -0.4782 -0.1532 0.9363 0.059 Uiso 1 1 calc R
H31B H -0.4508 -0.1620 0.8345 0.059 Uiso 1 1 calc R
H31C H -0.4100 -0.0120 0.8916 0.059 Uiso 1 1 calc R
C24 C -0.2537(3) -0.1661(3) 0.9180(2) 0.0296(7) Uani 1 1 d .
C29 C -0.0333(4) -0.3554(4) 1.1105(2) 0.0329(7) Uani 1 1 d .
H29A H -0.1239 -0.3736 1.1399 0.049 Uiso 1 1 calc R
H29B H 0.0390 -0.2904 1.1484 0.049 Uiso 1 1 calc R
H29C H 0.0101 -0.4485 1.0991 0.049 Uiso 1 1 calc R
C23 C -0.1383(3) -0.1284(3) 0.8635(2) 0.0281(7) Uani 1 1 d .
C6 C 0.5815(4) 0.3809(3) 0.7561(2) 0.0299(7) Uani 1 1 d .
H6 H 0.5499 0.3370 0.8070 0.036 Uiso 1 1 calc R
C11 C 0.0448(4) 0.3621(4) 0.5977(2) 0.0400(8) Uani 1 1 d .
H11 H -0.0100 0.4346 0.6229 0.048 Uiso 1 1 calc R
C32 C -0.1744(4) -0.0430(4) 0.7792(2) 0.0344(8) Uani 1 1 d .
H32A H -0.0837 -0.0259 0.7498 0.052 Uiso 1 1 calc R
H32B H -0.2119 0.0511 0.7952 0.052 Uiso 1 1 calc R
H32C H -0.2504 -0.1004 0.7393 0.052 Uiso 1 1 calc R
C14 C 0.4897(3) 0.0551(3) 0.6149(2) 0.0257(6) Uani 1 1 d .
H14 H 0.5640 0.0749 0.5763 0.031 Uiso 1 1 calc R
C10 C -0.0123(4) 0.2878(4) 0.5172(2) 0.0364(8) Uani 1 1 d .
H10 H -0.1058 0.3104 0.4887 0.044 Uiso 1 1 calc R
C30 C -0.3570(4) -0.3072(4) 1.0437(2) 0.0381(8) Uani 1 1 d .
H30A H -0.4501 -0.2748 1.0146 0.057 Uiso 1 1 calc R
H30B H -0.3422 -0.2679 1.1047 0.057 Uiso 1 1 calc R
H30C H -0.3627 -0.4144 1.0431 0.057 Uiso 1 1 calc R
C4 C 0.7308(4) 0.5733(4) 0.6896(2) 0.0328(7) Uani 1 1 d .
H4 H 0.7989 0.6576 0.6957 0.039 Uiso 1 1 calc R
C28 C 0.2038(3) -0.2819(4) 0.9974(2) 0.0299(7) Uani 1 1 d .
H28A H 0.2692 -0.2501 0.9533 0.045 Uiso 1 1 calc R
H28B H 0.2069 -0.3877 1.0037 0.045 Uiso 1 1 calc R
H28C H 0.2377 -0.2307 1.0541 0.045 Uiso 1 1 calc R
C2 C 0.5728(3) 0.3901(4) 0.5958(2) 0.0291(7) Uani 1 1 d .
H2 H 0.5349 0.3515 0.5387 0.035 Uiso 1 1 calc R
C5 C 0.6852(4) 0.5068(4) 0.7651(2) 0.0347(8) Uani 1 1 d .
H5 H 0.7235 0.5456 0.8221 0.042 Uiso 1 1 calc R

loop_
_atom_site_aniso_label
_atom_site_aniso_U_11
_atom_site_aniso_U_22
_atom_site_aniso_U_33
_atom_site_aniso_U_23
_atom_site_aniso_U_13
_atom_site_aniso_U_12
O1 0.0282(11) 0.0206(11) 0.0294(11) 0.0028(8) 0.0053(9) -0.0015(8)
C17 0.0262(15) 0.0189(14) 0.0252(14) 0.0035(11) -0.0022(12) -0.0002(11)
C7 0.0226(15) 0.0186(14) 0.0274(15) 0.0066(11) 0.0028(12) -0.0034(11)
C25 0.0251(16) 0.0244(16) 0.0335(16) -0.0029(13) 0.0065(13) -0.0052(12)
C18 0.0276(16) 0.0205(15) 0.0304(15) 0.0014(12) 0.0026(12) 0.0014(12)
C16 0.0255(16) 0.0247(16) 0.0256(15) 0.0043(12) 0.0017(12) 0.0033(12)
C13 0.0268(16) 0.0224(15) 0.0241(14) 0.0054(12) 0.0009(12) -0.0030(12)
C8 0.0292(17) 0.0258(16) 0.0305(16) 0.0030(13) 0.0039(13) 0.0005(13)
C1 0.0188(14) 0.0216(15) 0.0294(15) 0.0008(12) 0.0037(12) 0.0005(11)
C9 0.0272(17) 0.0322(17) 0.0329(17) 0.0064(13) -0.0022(13) -0.0060(13)
C26 0.0279(16) 0.0247(16) 0.0255(15) -0.0013(12) 0.0058(12) -0.0002(12)
C21 0.0239(15) 0.0209(15) 0.0237(14) 0.0015(11) 0.0015(12) -0.0013(11)
C20 0.0246(15) 0.0241(15) 0.0273(15) 0.0063(12) -0.0020(12) 0.0015(12)
C22 0.0274(16) 0.0218(15) 0.0285(15) -0.0006(12) 0.0043(12) -0.0024(12)
C27 0.0247(16) 0.0217(15) 0.0330(16) 0.0029(12) -0.0001(12) -0.0001(12)
C15 0.0298(17) 0.0288(17) 0.0259(15) -0.0008(12) 0.0032(12) 0.0050(13)
C3 0.0308(18) 0.0285(17) 0.0405(18) 0.0116(14) 0.0084(14) -0.0020(13)
C19 0.0347(18) 0.0212(15) 0.0309(16) 0.0053(12) -0.0004(13) -0.0037(13)
C12 0.0316(18) 0.0310(18) 0.0355(17) -0.0012(14) -0.0001(14) 0.0054(14)
C31 0.0284(18) 0.039(2) 0.051(2) 0.0008(17) 0.0062(15) 0.0072(15)
C24 0.0262(16) 0.0245(16) 0.0370(17) -0.0018(13) 0.0002(13) 0.0004(12)
C29 0.0350(18) 0.0311(18) 0.0327(17) 0.0003(14) 0.0069(14) -0.0010(14)
C23 0.0274(16) 0.0240(16) 0.0319(16) 0.0012(13) 0.0007(13) -0.0006(12)
C6 0.0286(17) 0.0286(17) 0.0320(16) 0.0024(13) 0.0034(13) -0.0023(13)
C11 0.037(2) 0.037(2) 0.046(2) -0.0021(16) 0.0011(16) 0.0139(15)
C32 0.0300(18) 0.0349(18) 0.0372(18) 0.0008(14) -0.0011(14) 0.0031(14)
C14 0.0219(15) 0.0265(16) 0.0288(15) 0.0007(12) 0.0039(12) 0.0017(12)
C10 0.0267(17) 0.0377(19) 0.044(2) 0.0067(16) -0.0008(14) 0.0035(14)
C30 0.0335(19) 0.0360(19) 0.045(2) -0.0015(16) 0.0085(15) -0.0028(15)
C4 0.0260(17) 0.0256(17) 0.0459(19) -0.0001(14) 0.0041(14) -0.0033(13)
C28 0.0241(16) 0.0369(18) 0.0289(16) 0.0059(13) 0.0025(12) 0.0008(13)
C2 0.0275(16) 0.0311(17) 0.0285(16) 0.0039(13) 0.0034(13) -0.0016(13)
C5 0.0302(18) 0.0340(18) 0.0379(18) -0.0027(15) -0.0012(14) -0.0033(14)

loop_
_atom_type_symbol
_atom_type_description
_atom_type_scat_dispersion_real
_atom_type_scat_dispersion_imag
_atom_type_scat_source
C C 0.0033 0.0016 'International Tables Vol C Tables 4.2.6.8 and 6.1.1.4'
H H 0.0000 0.0000 'International Tables Vol C Tables 4.2.6.8 and 6.1.1.4'
O O 0.0106 0.0060 'International Tables Vol C Tables 4.2.6.8 and 6.1.1.4'

loop_
_geom_angle_atom_site_label_1
_geom_angle_atom_site_label_2
_geom_angle_atom_site_label_3
_geom_angle
C17 O1 C13 115.4(2)
C21 C17 O1 118.3(3)
C21 C17 C16 121.8(3)
O1 C17 C16 119.7(3)
C12 C7 C8 119.0(3)
C12 C7 C13 117.5(3)
C8 C7 C13 123.5(3)
C24 C25 C26 119.9(3)
C24 C25 C30 118.4(3)
C26 C25 C30 121.6(3)
C19 C18 C16 120.6(3)
C19 C18 H18 119.7
C16 C18 H18 119.7
C18 C16 C17 117.6(3)
C18 C16 C15 124.8(3)
C17 C16 C15 117.6(3)
O1 C13 C14 109.2(2)
O1 C13 C1 106.4(2)
C14 C13 C1 110.5(2)
O1 C13 C7 106.5(2)
C14 C13 C7 113.2(2)
C1 C13 C7 110.7(2)
C7 C8 C9 120.5(3)
C7 C8 H8 119.7
C9 C8 H8 119.7
C6 C1 C2 119.3(3)
C6 C1 C13 122.5(3)
C2 C1 C13 118.2(3)
C10 C9 C8 119.6(3)
C10 C9 H9 120.2
C8 C9 H9 120.2
C27 C26 C25 119.8(3)
C27 C26 C29 119.0(3)
C25 C26 C29 121.2(3)
C17 C21 C20 120.7(3)
C17 C21 H21 119.6
C20 C21 H21 119.6
C19 C20 C21 117.5(3)
C19 C20 C22 121.0(3)
C21 C20 C22 121.4(3)
C27 C22 C23 120.1(3)
C27 C22 C20 120.6(3)
C23 C22 C20 119.3(3)
C26 C27 C22 119.9(3)
C26 C27 C28 119.7(3)
C22 C27 C28 120.4(3)
C14 C15 C16 119.6(3)
C14 C15 H15 120.2
C16 C15 H15 120.2
C2 C3 C4 119.7(3)
C2 C3 H3 120.1
C4 C3 H3 120.1
C18 C19 C20 121.7(3)
C18 C19 H19 119.2
C20 C19 H19 119.2
C11 C12 C7 120.6(3)
C11 C12 H12 119.7
C7 C12 H12 119.7
C24 C31 H31A 109.5
C24 C31 H31B 109.5
H31A C31 H31B 109.5
C24 C31 H31C 109.5
H31A C31 H31C 109.5
H31B C31 H31C 109.5
C25 C24 C23 120.3(3)
C25 C24 C31 120.2(3)
C23 C24 C31 119.5(3)
C26 C29 H29A 109.5
C26 C29 H29B 109.5
H29A C29 H29B 109.5
C26 C29 H29C 109.5
H29A C29 H29C 109.5
H29B C29 H29C 109.5
C24 C23 C22 119.2(3)
C24 C23 C32 119.8(3)
C22 C23 C32 120.9(3)
C1 C6 C5 120.1(3)
C1 C6 H6 120.0
C5 C6 H6 120.0
C12 C11 C10 119.8(3)
C12 C11 H11 120.1
C10 C11 H11 120.1
C23 C32 H32A 109.5
C23 C32 H32B 109.5
H32A C32 H32B 109.5
C23 C32 H32C 109.5
H32A C32 H32C 109.5
H32B C32 H32C 109.5
C15 C14 C13 120.3(3)
C15 C14 H14 119.9
C13 C14 H14 119.9
C9 C10 C11 120.5(3)
C9 C10 H10 119.8
C11 C10 H10 119.8
C25 C30 H30A 109.5
C25 C30 H30B 109.5
H30A C30 H30B 109.5
C25 C30 H30C 109.5
H30A C30 H30C 109.5
H30B C30 H30C 109.5
C5 C4 C3 120.1(3)
C5 C4 H4 119.9
C3 C4 H4 119.9
C27 C28 H28A 109.5
C27 C28 H28B 109.5
H28A C28 H28B 109.5
C27 C28 H28C 109.5
H28A C28 H28C 109.5
H28B C28 H28C 109.5
C3 C2 C1 120.7(3)
C3 C2 H2 119.7
C1 C2 H2 119.7
C4 C5 C6 120.0(3)
C4 C5 H5 120.0
C6 C5 H5 120.0

loop_
_geom_bond_atom_site_label_1
_geom_bond_atom_site_label_2
_geom_bond_distance
O1 C17 1.381(3)
O1 C13 1.455(3)
C17 C21 1.362(4)
C17 C16 1.406(4)
C7 C12 1.387(4)
C7 C8 1.386(4)
C7 C13 1.543(4)
C25 C24 1.400(4)
C25 C26 1.405(4)
C25 C30 1.530(4)
C18 C19 1.376(4)
C18 C16 1.394(4)
C18 H18 0.9300
C16 C15 1.453(4)
C13 C14 1.514(4)
C13 C1 1.526(4)
C8 C9 1.394(4)
C8 H8 0.9300
C1 C6 1.383(4)
C1 C2 1.394(4)
C9 C10 1.368(5)
C9 H9 0.9300
C26 C27 1.397(4)
C26 C29 1.522(4)
C21 C20 1.403(4)
C21 H21 0.9300
C20 C19 1.398(4)
C20 C22 1.482(4)
C22 C27 1.409(4)
C22 C23 1.410(4)
C27 C28 1.508(4)
C15 C14 1.331(4)
C15 H15 0.9300
C3 C2 1.384(4)
C3 C4 1.387(5)
C3 H3 0.9300
C19 H19 0.9300
C12 C11 1.378(4)
C12 H12 0.9300
C31 C24 1.512(4)
C31 H31A 0.9600
C31 H31B 0.9600
C31 H31C 0.9600
C24 C23 1.402(4)
C29 H29A 0.9600
C29 H29B 0.9600
C29 H29C 0.9600
C23 C32 1.517(4)
C6 C5 1.399(5)
C6 H6 0.9300
C11 C10 1.386(5)
C11 H11 0.9300
C32 H32A 0.9600
C32 H32B 0.9600
C32 H32C 0.9600
C14 H14 0.9300
C10 H10 0.9300
C30 H30A 0.9600
C30 H30B 0.9600
C30 H30C 0.9600
C4 C5 1.381(4)
C4 H4 0.9300
C28 H28A 0.9600
C28 H28B 0.9600
C28 H28C 0.9600
C2 H2 0.9300
C5 H5 0.9300

loop_
_geom_torsion_atom_site_label_1
_geom_torsion_atom_site_label_2
_geom_torsion_atom_site_label_3
_geom_torsion_atom_site_label_4
_geom_torsion
C13 O1 C17 C21 -148.7(2)
C13 O1 C17 C16 35.5(4)
C19 C18 C16 C17 1.4(4)
C19 C18 C16 C15 177.9(3)
C21 C17 C16 C18 -0.3(4)
O1 C17 C16 C18 175.3(2)
C21 C17 C16 C15 -177.1(3)
O1 C17 C16 C15 -1.5(4)
C17 O1 C13 C14 -49.0(3)
C17 O1 C13 C1 -168.3(2)
C17 O1 C13 C7 73.5(3)
C12 C7 C13 O1 55.9(3)
C8 C7 C13 O1 -123.0(3)
C12 C7 C13 C14 175.9(3)
C8 C7 C13 C14 -3.0(4)
C12 C7 C13 C1 -59.4(3)
C8 C7 C13 C1 121.8(3)
C12 C7 C8 C9 -1.3(4)
C13 C7 C8 C9 177.5(3)
O1 C13 C1 C6 4.7(4)
C14 C13 C1 C6 -113.7(3)
C7 C13 C1 C6 120.0(3)
O1 C13 C1 C2 -175.7(2)
C14 C13 C1 C2 65.8(3)
C7 C13 C1 C2 -60.4(3)
C7 C8 C9 C10 0.4(5)
C24 C25 C26 C27 -8.6(4)
C30 C25 C26 C27 171.4(3)
C24 C25 C26 C29 171.7(3)
C30 C25 C26 C29 -8.4(4)
O1 C17 C21 C20 -176.9(2)
C16 C17 C21 C20 -1.3(4)
C17 C21 C20 C19 1.7(4)
C17 C21 C20 C22 -176.4(3)
C19 C20 C22 C27 76.6(4)
C21 C20 C22 C27 -105.4(3)
C19 C20 C22 C23 -101.2(3)
C21 C20 C22 C23 76.8(4)
C25 C26 C27 C22 1.5(4)
C29 C26 C27 C22 -178.8(3)
C25 C26 C27 C28 -179.1(3)
C29 C26 C27 C28 0.7(4)
C23 C22 C27 C26 6.1(4)
C20 C22 C27 C26 -171.7(3)
C23 C22 C27 C28 -173.4(3)
C20 C22 C27 C28 8.9(4)
C18 C16 C15 C14 167.5(3)
C17 C16 C15 C14 -16.0(4)
C16 C18 C19 C20 -0.9(4)
C21 C20 C19 C18 -0.7(4)
C22 C20 C19 C18 177.4(3)
C8 C7 C12 C11 1.4(5)
C13 C7 C12 C11 -177.5(3)
C26 C25 C24 C23 8.2(5)
C30 C25 C24 C23 -171.8(3)
C26 C25 C24 C31 -173.9(3)
C30 C25 C24 C31 6.1(4)
C25 C24 C23 C22 -0.6(5)
C31 C24 C23 C22 -178.6(3)
C25 C24 C23 C32 177.0(3)
C31 C24 C23 C32 -0.9(4)
C27 C22 C23 C24 -6.5(4)
C20 C22 C23 C24 171.3(3)
C27 C22 C23 C32 175.9(3)
C20 C22 C23 C32 -6.3(4)
C2 C1 C6 C5 -0.9(4)
C13 C1 C6 C5 178.7(3)
C7 C12 C11 C10 -0.6(5)
C16 C15 C14 C13 -1.2(4)
O1 C13 C14 C15 32.6(4)
C1 C13 C14 C15 149.3(3)
C7 C13 C14 C15 -85.8(3)
C8 C9 C10 C11 0.4(5)
C12 C11 C10 C9 -0.3(5)
C2 C3 C4 C5 0.5(5)
C4 C3 C2 C1 -0.6(5)
C6 C1 C2 C3 0.7(4)
C13 C1 C2 C3 -178.9(3)
C3 C4 C5 C6 -0.7(5)
C1 C6 C5 C4 0.9(5)

loop_
_cod_related_entry_id
_cod_related_entry_database
_cod_related_entry_code
1 ChemSpider 30659399
